data_2230320
loop_
_publ_author_name
'Blagus, Anita'
'Kaitner, Branko'

_publ_section_title
;
 2-[1-(3-Aminophenylimino)ethyl]phenol
;
_journal_coeditor_code FY2009
_journal_issue 6
_journal_name_full 'Acta Crystallographica Section E'
_journal_page_first o1423
_journal_paper_doi 10.1107/S1600536811017624
_journal_volume 67
_journal_year 2011
_chemical_formula_iupac 'C14 H14 N2 O'
_chemical_formula_moiety 'C14 H14 N2 O'
_chemical_formula_sum 'C14 H14 N2 O'
_chemical_formula_weight 226.27
_chemical_name_systematic
;
2-[1-(3-Aminophenylimino)ethyl]phenol
;
_space_group_IT_number 29
_symmetry_cell_setting orthorhombic
_symmetry_space_group_name_Hall 'P 2c -2ac'
_symmetry_space_group_name_H-M 'P c a 21'
_atom_sites_solution_hydrogens geom
_atom_sites_solution_primary direct
_atom_sites_solution_secondary difmap
_audit_creation_method SHELXL-97
_cell_angle_alpha 90.00
_cell_angle_beta 90.00
_cell_angle_gamma 90.00
_cell_formula_units_Z 4
_cell_length_a 9.0625(2)
_cell_length_b 5.5777(2)
_cell_length_c 23.2349(6)
_cell_measurement_reflns_used 1145
_cell_measurement_temperature 298(2)
_cell_measurement_theta_max 27
_cell_measurement_theta_min 4
_cell_volume 1174.48(6)
_computing_cell_refinement
;
CrysAlis RED (Oxford Diffraction, 2003)
;
_computing_data_collection
;
CrysAlis CCD (Oxford Diffraction, 2003)
;
_computing_data_reduction
;
CrysAlis RED (Oxford Diffraction, 2003)
;
_computing_molecular_graphics 'ORTEP-3 (Farrugia, 1997)'
_computing_publication_material
;
WinGX (Farrugia, 1999), PARST97 (Nardelli, 1995) and Mercury
(Macrae et al., 2006)
;
_computing_structure_refinement 'SHELXL97 (Sheldrick, 2008)'
_computing_structure_solution 'SHELXS97 (Sheldrick, 2008)'
_diffrn_ambient_temperature 298(2)
_diffrn_measured_fraction_theta_full 0.998
_diffrn_measured_fraction_theta_max 0.998
_diffrn_measurement_device_type
;
Oxford Diffraction Xcalibur CCD
;
_diffrn_measurement_method \w
_diffrn_radiation_monochromator graphite
_diffrn_radiation_source 'fine-focus sealed tube'
_diffrn_radiation_type MoK\a
_diffrn_radiation_wavelength 0.71069
_diffrn_reflns_av_R_equivalents 0.0160
_diffrn_reflns_av_sigmaI/netI 0.0135
_diffrn_reflns_limit_h_max 11
_diffrn_reflns_limit_h_min -11
_diffrn_reflns_limit_k_max 5
_diffrn_reflns_limit_k_min -7
_diffrn_reflns_limit_l_max 28
_diffrn_reflns_limit_l_min -29
_diffrn_reflns_number 6829
_diffrn_reflns_theta_full 26.99
_diffrn_reflns_theta_max 26.99
_diffrn_reflns_theta_min 4.05
_diffrn_standards_number 2
_exptl_absorpt_coefficient_mu 0.082
_exptl_absorpt_correction_type none
_exptl_crystal_colour yellow
_exptl_crystal_density_diffrn 1.280
_exptl_crystal_density_method 'not measured'
_exptl_crystal_description prism
_exptl_crystal_F_000 480
_exptl_crystal_size_max 0.6
_exptl_crystal_size_mid 0.5
_exptl_crystal_size_min 0.4
_refine_diff_density_max 0.151
_refine_diff_density_min -0.107
_refine_ls_extinction_coef 0.027(5)
_refine_ls_extinction_expression Fc^*^=kFc[1+0.001xFc^2^\l^3^/sin(2\q)]^-1/4^
_refine_ls_extinction_method 'SHELXL97 (Sheldrick, 2008)'
_refine_ls_goodness_of_fit_ref 1.101
_refine_ls_hydrogen_treatment mixed
_refine_ls_matrix_type full
_refine_ls_number_parameters 165
_refine_ls_number_reflns 1317
_refine_ls_number_restraints 1
_refine_ls_restrained_S_all 1.101
_refine_ls_R_factor_all 0.0364
_refine_ls_R_factor_gt 0.0304
_refine_ls_shift/su_max 0.000
_refine_ls_shift/su_mean 0.000
_refine_ls_structure_factor_coef Fsqd
_refine_ls_weighting_details 'calc w=1/[\s^2^(Fo^2^)+(0.0469P)^2^+0.1300P] where P=(Fo^2^+2Fc^2^)/3'
_refine_ls_weighting_scheme calc
_refine_ls_wR_factor_gt 0.0790
_refine_ls_wR_factor_ref 0.0867
_reflns_number_gt 1145
_reflns_number_total 1317
_reflns_threshold_expression I>2sigma(I)
_cod_data_source_file fy2009.cif
_cod_data_source_block I
_cod_database_code 2230320
_cod_database_fobs_code 2230320

loop_
_symmetry_equiv_pos_as_xyz
'x, y, z'
'-x, -y, z+1/2'
'-x+1/2, y, z+1/2'
'x+1/2, -y, z'

loop_
_atom_site_type_symbol
_atom_site_label
_atom_site_fract_x
_atom_site_fract_y
_atom_site_fract_z
_atom_site_U_iso_or_equiv
_atom_site_adp_type
_atom_site_calc_flag
_atom_site_refinement_flags
_atom_site_occupancy
_atom_site_symmetry_multiplicity
_atom_site_disorder_assembly
_atom_site_disorder_group
O O1 0.41349(19) 0.5690(3) 0.29685(8) 0.0596(5) Uani d . 1 1 . .
H H1 0.468(4) 0.505(6) 0.2607(17) 0.089 Uiso d . 1 1 . .
N N1 0.5638(2) 0.3031(3) 0.23025(7) 0.0440(4) Uani d . 1 1 . .
N N2 0.8305(3) 0.5261(4) 0.05762(11) 0.0656(6) Uani d . 1 1 . .
C C1 0.5491(2) 0.2236(4) 0.33034(9) 0.0402(4) Uani d . 1 1 . .
C C2 0.4534(2) 0.4203(4) 0.33965(9) 0.0448(5) Uani d . 1 1 . .
C C3 0.3969(3) 0.4621(5) 0.39453(11) 0.0588(6) Uani d . 1 1 . .
H H3 0.3360 0.5937 0.4008 0.071 Uiso calc R 1 1 . .
C C4 0.4300(3) 0.3117(5) 0.43923(11) 0.0638(7) Uani d . 1 1 . .
H H4 0.3891 0.3393 0.4753 0.077 Uiso calc R 1 1 . .
C C5 0.5235(3) 0.1192(5) 0.43119(10) 0.0619(6) Uani d . 1 1 . .
H H5 0.5473 0.0195 0.4619 0.074 Uiso calc R 1 1 . .
C C6 0.5814(3) 0.0761(4) 0.37718(10) 0.0515(5) Uani d . 1 1 . .
H H6 0.6435 -0.0548 0.3719 0.062 Uiso calc R 1 1 . .
C C7 0.60706(19) 0.1706(4) 0.27231(9) 0.0395(4) Uani d . 1 1 . .
C C8 0.7137(2) -0.0334(4) 0.26549(11) 0.0510(5) Uani d . 1 1 . .
H H8A 0.6640 -0.1821 0.2730 0.076 Uiso calc R 1 1 . .
H H8B 0.7937 -0.0141 0.2922 0.076 Uiso calc R 1 1 . .
H H8C 0.7516 -0.0344 0.2269 0.076 Uiso calc R 1 1 . .
C C9 0.6061(2) 0.2535(4) 0.17224(9) 0.0426(4) Uani d . 1 1 . .
C C10 0.6998(2) 0.4088(4) 0.14395(9) 0.0452(5) Uani d . 1 1 . .
H H10 0.7375 0.5414 0.1633 0.054 Uiso calc R 1 1 . .
C C11 0.7386(2) 0.3685(4) 0.08652(9) 0.0458(4) Uani d . 1 1 . .
C C12 0.6800(2) 0.1690(4) 0.05828(10) 0.0509(5) Uani d . 1 1 . .
H H12 0.7045 0.1396 0.0201 0.061 Uiso calc R 1 1 . .
C C13 0.5863(3) 0.0158(5) 0.08685(10) 0.0548(5) Uani d . 1 1 . .
H H13 0.5486 -0.1172 0.0677 0.066 Uiso calc R 1 1 . .
C C14 0.5470(3) 0.0563(4) 0.14380(11) 0.0514(5) Uani d . 1 1 . .
H H14 0.4823 -0.0468 0.1626 0.062 Uiso calc R 1 1 . .
H H1N2 0.874(4) 0.635(7) 0.0803(14) 0.077 Uiso d . 1 1 . .
H H2N2 0.864(4) 0.481(6) 0.0229(18) 0.077 Uiso d . 1 1 . .

loop_
_atom_site_aniso_label
_atom_site_aniso_U_11
_atom_site_aniso_U_22
_atom_site_aniso_U_33
_atom_site_aniso_U_12
_atom_site_aniso_U_13
_atom_site_aniso_U_23
O1 0.0719(11) 0.0573(10) 0.0494(9) 0.0216(8) 0.0010(8) 0.0010(8)
N1 0.0465(9) 0.0483(9) 0.0371(8) 0.0038(8) -0.0003(7) -0.0028(7)
N2 0.0719(14) 0.0692(14) 0.0558(12) -0.0132(12) 0.0135(11) 0.0016(11)
C1 0.0351(8) 0.0468(10) 0.0388(9) -0.0034(8) -0.0023(8) -0.0033(9)
C2 0.0452(10) 0.0489(11) 0.0403(10) 0.0001(9) -0.0012(9) -0.0043(9)
C3 0.0604(13) 0.0658(15) 0.0501(13) 0.0077(12) 0.0057(11) -0.0125(11)
C4 0.0667(15) 0.0847(19) 0.0399(11) -0.0016(14) 0.0037(11) -0.0071(12)
C5 0.0690(15) 0.0746(16) 0.0422(12) -0.0035(13) -0.0036(11) 0.0072(12)
C6 0.0516(12) 0.0554(12) 0.0476(12) 0.0028(10) -0.0052(10) 0.0019(10)
C7 0.0344(8) 0.0432(10) 0.0408(10) -0.0028(8) -0.0019(8) -0.0030(8)
C8 0.0471(11) 0.0523(11) 0.0535(12) 0.0087(9) 0.0006(10) -0.0015(10)
C9 0.0435(9) 0.0474(10) 0.0369(9) 0.0052(9) -0.0014(8) -0.0037(8)
C10 0.0480(10) 0.0438(10) 0.0439(10) -0.0002(9) -0.0042(9) -0.0038(9)
C11 0.0429(9) 0.0512(10) 0.0435(10) 0.0038(9) -0.0001(8) 0.0014(9)
C12 0.0527(12) 0.0614(13) 0.0385(10) 0.0034(11) 0.0016(9) -0.0074(10)
C13 0.0600(13) 0.0576(12) 0.0467(12) -0.0058(11) -0.0009(10) -0.0142(11)
C14 0.0517(12) 0.0537(12) 0.0489(11) -0.0068(10) 0.0020(10) -0.0039(10)

loop_
_atom_type_symbol
_atom_type_description
_atom_type_scat_dispersion_real
_atom_type_scat_dispersion_imag
_atom_type_scat_source
C C 0.0033 0.0000 'International Tables Vol C Tables 4.2.6.8 and 6.1.1.4'
H H 0.0000 0.0000 'International Tables Vol C Tables 4.2.6.8 and 6.1.1.4'
N N 0.0061 0.0000 'International Tables Vol C Tables 4.2.6.8 and 6.1.1.4'
O O 0.0106 0.0000 'International Tables Vol C Tables 4.2.6.8 and 6.1.1.4'

loop_
_geom_angle_atom_site_label_1
_geom_angle_atom_site_label_2
_geom_angle_atom_site_label_3
_geom_angle_site_symmetry_1
_geom_angle_site_symmetry_3
_geom_angle
_geom_angle_publ_flag
C2 O1 H1 . . 105(2) ?
C7 N1 C9 . . 121.61(17) ?
C11 N2 H1N2 . . 114(2) ?
C11 N2 H2N2 . . 117(2) ?
H1N2 N2 H2N2 . . 125(3) ?
C6 C1 C2 . . 117.80(19) ?
C6 C1 C7 . . 121.29(18) ?
C2 C1 C7 . . 120.85(18) ?
O1 C2 C3 . . 118.3(2) ?
O1 C2 C1 . . 122.01(19) ?
C3 C2 C1 . . 119.7(2) ?
C4 C3 C2 . . 120.7(2) ?
C4 C3 H3 . . 119.6 ?
C2 C3 H3 . . 119.6 ?
C3 C4 C5 . . 120.6(2) ?
C3 C4 H4 . . 119.7 ?
C5 C4 H4 . . 119.7 ?
C4 C5 C6 . . 119.5(2) ?
C4 C5 H5 . . 120.3 ?
C6 C5 H5 . . 120.3 ?
C5 C6 C1 . . 121.7(2) ?
C5 C6 H6 . . 119.1 ?
C1 C6 H6 . . 119.1 ?
N1 C7 C1 . . 118.05(17) ?
N1 C7 C8 . . 123.46(19) ?
C1 C7 C8 . . 118.49(18) ?
C7 C8 H8A . . 109.5 ?
C7 C8 H8B . . 109.5 ?
H8A C8 H8B . . 109.5 ?
C7 C8 H8C . . 109.5 ?
H8A C8 H8C . . 109.5 ?
H8B C8 H8C . . 109.5 ?
C10 C9 C14 . . 120.5(2) ?
C10 C9 N1 . . 119.53(18) ?
C14 C9 N1 . . 119.9(2) ?
C9 C10 C11 . . 120.56(19) ?
C9 C10 H10 . . 119.7 ?
C11 C10 H10 . . 119.7 ?
N2 C11 C12 . . 120.4(2) ?
N2 C11 C10 . . 120.8(2) ?
C12 C11 C10 . . 118.8(2) ?
C13 C12 C11 . . 120.2(2) ?
C13 C12 H12 . . 119.9 ?
C11 C12 H12 . . 119.9 ?
C12 C13 C14 . . 121.1(2) ?
C12 C13 H13 . . 119.4 ?
C14 C13 H13 . . 119.4 ?
C13 C14 C9 . . 118.9(2) ?
C13 C14 H14 . . 120.6 ?
C9 C14 H14 . . 120.6 ?

loop_
_geom_bond_atom_site_label_1
_geom_bond_atom_site_label_2
_geom_bond_site_symmetry_2
_geom_bond_distance
_geom_bond_publ_flag
O1 C2 . 1.345(3) ?
O1 H1 . 1.04(4) ?
N1 C7 . 1.286(3) ?
N1 C9 . 1.428(3) ?
N2 C11 . 1.385(3) ?
N2 H1N2 . 0.89(4) ?
N2 H2N2 . 0.90(4) ?
C1 C6 . 1.395(3) ?
C1 C2 . 1.415(3) ?
C1 C7 . 1.477(3) ?
C2 C3 . 1.394(3) ?
C3 C4 . 1.368(4) ?
C3 H3 . 0.9300 ?
C4 C5 . 1.380(4) ?
C4 H4 . 0.9300 ?
C5 C6 . 1.381(4) ?
C5 H5 . 0.9300 ?
C6 H6 . 0.9300 ?
C7 C8 . 1.501(3) ?
C8 H8A . 0.9600 ?
C8 H8B . 0.9600 ?
C8 H8C . 0.9600 ?
C9 C10 . 1.380(3) ?
C9 C14 . 1.391(3) ?
C10 C11 . 1.398(3) ?
C10 H10 . 0.9300 ?
C11 C12 . 1.397(3) ?
C12 C13 . 1.376(3) ?
C12 H12 . 0.9300 ?
C13 C14 . 1.389(3) ?
C13 H13 . 0.9300 ?
C14 H14 . 0.9300 ?

loop_
_geom_hbond_atom_site_label_D
_geom_hbond_atom_site_label_H
_geom_hbond_atom_site_label_A
_geom_hbond_site_symmetry_D
_geom_hbond_site_symmetry_H
_geom_hbond_site_symmetry_A
_geom_hbond_distance_DH
_geom_hbond_distance_HA
_geom_hbond_distance_DA
_geom_hbond_angle_DHA
_geom_hbond_publ_flag
O1 H1 N1 . . . 1.04(4) 1.59(4) 2.540(2) 150(3) yes
C8 H8B O1 . . 4_565 0.960 2.712 3.243(3) 116 yes
N2 H1N2 Cg . . 4_565 0.90(4) 2.71(4) 3.457(3) 142(3) yes

loop_
_geom_torsion_atom_site_label_1
_geom_torsion_atom_site_label_2
_geom_torsion_atom_site_label_3
_geom_torsion_atom_site_label_4
_geom_torsion_site_symmetry_1
_geom_torsion_site_symmetry_2
_geom_torsion_site_symmetry_3
_geom_torsion_site_symmetry_4
_geom_torsion
_geom_torsion_publ_flag
C6 C1 C2 O1 . . . . -178.5(2) ?
C7 C1 C2 O1 . . . . -1.2(3) ?
C6 C1 C2 C3 . . . . 0.9(3) ?
C7 C1 C2 C3 . . . . 178.1(2) ?
O1 C2 C3 C4 . . . . 177.8(2) ?
C1 C2 C3 C4 . . . . -1.6(4) ?
C2 C3 C4 C5 . . . . 1.9(4) ?
C3 C4 C5 C6 . . . . -1.4(4) ?
C4 C5 C6 C1 . . . . 0.7(4) ?
C2 C1 C6 C5 . . . . -0.4(3) ?
C7 C1 C6 C5 . . . . -177.7(2) ?
C9 N1 C7 C1 . . . . -175.40(18) ?
C9 N1 C7 C8 . . . . 5.0(3) ?
C6 C1 C7 N1 . . . . 174.69(19) ?
C2 C1 C7 N1 . . . . -2.5(3) ?
C6 C1 C7 C8 . . . . -5.7(3) ?
C2 C1 C7 C8 . . . . 177.18(17) ?
C7 N1 C9 C10 . . . . -111.9(2) ?
C7 N1 C9 C14 . . . . 71.2(3) ?
C14 C9 C10 C11 . . . . -0.9(3) ?
N1 C9 C10 C11 . . . . -177.75(19) ?
C9 C10 C11 N2 . . . . 178.9(2) ?
C9 C10 C11 C12 . . . . 0.3(3) ?
N2 C11 C12 C13 . . . . -178.6(2) ?
C10 C11 C12 C13 . . . . -0.1(3) ?
C11 C12 C13 C14 . . . . 0.5(4) ?
C12 C13 C14 C9 . . . . -1.0(4) ?
C10 C9 C14 C13 . . . . 1.3(3) ?
N1 C9 C14 C13 . . . . 178.1(2) ?

loop_
_cod_related_entry_id
_cod_related_entry_database
_cod_related_entry_code
1 ChemSpider 30656701
